data_1533648
loop_
_publ_author_name
'Bazela, W.'
'Wawrzynska, E.'
'Szytula, A.'
'Penc, B.'
'Zygmunt, A.'
'Stuesser, N.'

_publ_section_title
;
 Magnetic structures of R2 Rh Si3 (R = Ho, Er) compounds
;
_journal_name_full 'Journal of Alloys Compd.'
_journal_page_first 76
_journal_page_last 80
_journal_volume 360
_journal_year 2003
_chemical_formula_sum 'Ho2 Rh Si3'
_space_group_IT_number 190
_symmetry_space_group_name_Hall 'P -6c -2c'
_symmetry_space_group_name_H-M 'P -6 2 c'
_cell_angle_alpha 90
_cell_angle_beta 90
_cell_angle_gamma 120
_cell_formula_units_Z 4
_cell_length_a 8.086
_cell_length_b 8.086
_cell_length_c 7.804
_cell_volume 441.891
_citation_journal_id_ASTM JALCEU
_cod_data_source_file Bazela_JALCEU_2003_88.cif
_cod_data_source_block Ho2Rh1Si3
_cod_original_cell_volume 441.8913
_cod_original_formula_sum 'Ho2 Rh1 Si3'
_cod_database_code 1533648

loop_
_symmetry_equiv_pos_as_xyz
x,y,z
-x+y,-x,-z+1/2
-y,x-y,z
x,y,-z+1/2
-x+y,-x,z
-y,x-y,-z+1/2
y,x,z+1/2
x-y,-y,-z
-x,-x+y,z+1/2
y,x,-z
x-y,-y,z+1/2
-x,-x+y,-z

loop_
_atom_site_label
_atom_site_type_symbol
_atom_site_fract_x
_atom_site_fract_y
_atom_site_fract_z
_atom_site_occupancy
_atom_site_U_iso_or_equiv
Si1 Si 0.153 -0.186 0.009 1 0.0
Rh1 Rh 0.3333 0.6667 0.03 1 0.0
Ho1 Ho 0 0 0.25 1 0.0
Ho2 Ho 0.528 0.022 0.25 1 0.0
